data_7214533
loop_
_publ_author_name
'Mehlana, Gift'
'Ramon, Ga\"elle'
'Bourne, Susan A.'

_publ_section_title
;
 Methanol mediated crystal transformations in a solvatochromic metal
 organic framework constructed from Co(ii) and 4-(4-pyridyl) benzoate
;
_journal_issue 45
_journal_name_full CrystEngComm
_journal_page_first 9521
_journal_paper_doi 10.1039/c3ce41064a
_journal_volume 15
_journal_year 2013
_chemical_formula_sum 'C26.4 H24.2 Co N2 O7.1'
_chemical_formula_weight 542.01
_chemical_name_systematic
;
?
;
_space_group_IT_number 145
_symmetry_cell_setting trigonal
_symmetry_space_group_name_Hall 'P 32'
_symmetry_space_group_name_H-M 'P 32'
_atom_sites_solution_hydrogens geom
_atom_sites_solution_primary direct
_atom_sites_solution_secondary difmap
_audit_creation_method SHELXL-97
_cell_angle_alpha 90.00
_cell_angle_beta 90.00
_cell_angle_gamma 120.00
_cell_formula_units_Z 3
_cell_length_a 10.7022(4)
_cell_length_b 10.7022(4)
_cell_length_c 22.8742(19)
_cell_measurement_temperature 173(2)
_cell_volume 2268.9(2)
_computing_structure_refinement 'SHELXL-97 (Sheldrick, 1997)'
_computing_structure_solution 'SHELXS-97 (Sheldrick, 1990)'
_diffrn_ambient_temperature 173(2)
_diffrn_measured_fraction_theta_full 0.993
_diffrn_measured_fraction_theta_max 0.993
_diffrn_radiation_monochromator graphite
_diffrn_radiation_source 'fine-focus sealed tube'
_diffrn_radiation_type MoK\a
_diffrn_radiation_wavelength 0.71073
_diffrn_reflns_av_R_equivalents 0.0457
_diffrn_reflns_av_sigmaI/netI 0.0508
_diffrn_reflns_limit_h_max 12
_diffrn_reflns_limit_h_min -11
_diffrn_reflns_limit_k_max 8
_diffrn_reflns_limit_k_min -12
_diffrn_reflns_limit_l_max 26
_diffrn_reflns_limit_l_min -26
_diffrn_reflns_number 9657
_diffrn_reflns_theta_full 24.77
_diffrn_reflns_theta_max 24.77
_diffrn_reflns_theta_min 2.20
_exptl_absorpt_coefficient_mu 0.608
_exptl_absorpt_correction_T_max 0.9513
_exptl_absorpt_correction_T_min 0.9219
_exptl_absorpt_correction_type multi-scan
_exptl_crystal_colour 'dark pink'
_exptl_crystal_density_diffrn 1.190
_exptl_crystal_density_method 'not measured'
_exptl_crystal_F_000 841
_exptl_crystal_size_max 0.14
_exptl_crystal_size_mid 0.13
_exptl_crystal_size_min 0.08
_refine_diff_density_max 0.674
_refine_diff_density_min -0.917
_refine_diff_density_rms 0.131
_refine_ls_abs_structure_details 'Flack H D (1983), Acta Cryst. A39, 876-881'
_refine_ls_abs_structure_Flack 0(10)
_refine_ls_extinction_method none
_refine_ls_goodness_of_fit_ref 1.298
_refine_ls_hydrogen_treatment constr
_refine_ls_matrix_type full
_refine_ls_number_parameters 320
_refine_ls_number_reflns 2578
_refine_ls_number_restraints 5
_refine_ls_restrained_S_all 1.297
_refine_ls_R_factor_all 0.1398
_refine_ls_R_factor_gt 0.1046
_refine_ls_shift/su_max 0.000
_refine_ls_shift/su_mean 0.000
_refine_ls_structure_factor_coef Fsqd
_refine_ls_weighting_details 'calc w=1/[\s^2^(Fo^2^)+(0.2000P)^2^+0.0000P] where P=(Fo^2^+2Fc^2^)/3'
_refine_ls_weighting_scheme calc
_refine_ls_wR_factor_gt 0.2944
_refine_ls_wR_factor_ref 0.3235
_reflns_number_gt 1836
_reflns_number_total 2578
_reflns_threshold_expression >2sigma(I)
_cod_data_source_file c3ce41064a.txt
_cod_data_source_block c:\gift\struct~2\copy(2~1\44co1mdy
_cod_original_sg_symbol_H-M P32
_cod_original_formula_sum 'C26.40 H24.20 Co N2 O7.10'
_cod_database_code 7214533

loop_
_symmetry_equiv_pos_as_xyz
'x, y, z'
'-y, x-y, z+2/3'
'-x+y, -x, z+1/3'

loop_
_atom_site_label
_atom_site_type_symbol
_atom_site_fract_x
_atom_site_fract_y
_atom_site_fract_z
_atom_site_U_iso_or_equiv
_atom_site_adp_type
_atom_site_occupancy
_atom_site_symmetry_multiplicity
_atom_site_calc_flag
_atom_site_refinement_flags
Co1 Co 0.3553(2) 0.6450(2) 0.3225(2) 0.0529(6) Uani 1 1 d .
N1A N 0.2118(15) 0.6643(18) 0.2627(5) 0.061(4) Uani 1 1 d .
C2A C 0.2512(18) 0.733(2) 0.2120(8) 0.078(5) Uani 1 1 d .
H2A H 0.3493 0.7699 0.2013 0.118 Uiso 1 1 calc R
C3A C 0.1728(17) 0.755(2) 0.1752(7) 0.082(6) Uani 1 1 d D
H3A H 0.2151 0.8119 0.1412 0.123 Uiso 1 1 calc R
C4A C 0.0264(18) 0.6959(16) 0.1859(6) 0.068(5) Uani 1 1 d D
C5A C -0.020(3) 0.614(3) 0.2332(10) 0.148(15) Uani 1 1 d D
H5A H -0.1211 0.5579 0.2400 0.223 Uiso 1 1 calc R
C6A C 0.073(3) 0.608(4) 0.2726(13) 0.146(14) Uani 1 1 d .
H6A H 0.0352 0.5610 0.3089 0.219 Uiso 1 1 calc R
C7A C -0.0666(16) 0.724(2) 0.1466(6) 0.064(4) Uani 1 1 d D
C8A C -0.007(4) 0.850(4) 0.1136(13) 0.140(10) Uiso 1 1 d .
H8A H 0.0913 0.9211 0.1178 0.210 Uiso 1 1 calc R
C9A C -0.096(3) 0.870(3) 0.0737(14) 0.132(9) Uiso 1 1 d .
H9A H -0.0537 0.9506 0.0481 0.198 Uiso 1 1 calc R
C10A C -0.2467(18) 0.773(2) 0.0706(7) 0.073(5) Uani 1 1 d .
C11A C -0.298(2) 0.668(3) 0.1083(11) 0.105(9) Uani 1 1 d .
H11A H -0.4000 0.6111 0.1111 0.157 Uiso 1 1 calc R
C12A C -0.2175(9) 0.6333(9) 0.1445(4) 0.092(6) Uiso 1 1 d .
H12A H -0.2632 0.5487 0.1679 0.137 Uiso 1 1 calc R
C13A C -0.3421(9) 0.8058(9) 0.0310(4) 0.078(5) Uani 1 1 d R
O14A O -0.2782(9) 0.9157(9) -0.0025(4) 0.133(8) Uani 1 1 d R
N1B N 0.3422(9) 0.7893(9) 0.3831(4) 0.059(4) Uani 1 1 d R
C2B C 0.403(2) 0.932(2) 0.3742(9) 0.075(5) Uani 1 1 d .
H2B H 0.4638 0.9724 0.3410 0.113 Uiso 1 1 calc R
C3B C 0.383(2) 1.022(2) 0.4101(8) 0.083(6) Uani 1 1 d D
H3B H 0.4278 1.1213 0.4003 0.125 Uiso 1 1 calc R
C4B C 0.3011(13) 0.9745(17) 0.4596(5) 0.063(4) Uani 1 1 d D
C5B C 0.246(2) 0.8317(19) 0.4689(7) 0.081(5) Uani 1 1 d D
H5B H 0.1926 0.7907 0.5037 0.121 Uiso 1 1 calc R
C6B C 0.263(2) 0.7437(19) 0.4310(8) 0.082(6) Uani 1 1 d .
H6B H 0.2160 0.6434 0.4395 0.123 Uiso 1 1 calc R
C7B C 0.274(2) 1.0659(18) 0.4989(7) 0.068(4) Uani 1 1 d D
C8B C 0.361(3) 1.210(2) 0.4987(10) 0.106(9) Uani 1 1 d .
H8B H 0.4401 1.2525 0.4723 0.159 Uiso 1 1 calc R
C9B C 0.337(3) 1.297(2) 0.5369(9) 0.095(7) Uani 1 1 d .
H9B H 0.4031 1.3981 0.5370 0.142 Uiso 1 1 calc R
C10B C 0.224(2) 1.2454(19) 0.5734(8) 0.071(5) Uani 1 1 d .
C11B C 0.130(3) 1.096(3) 0.5734(12) 0.110(7) Uani 1 1 d .
H11B H 0.0478 1.0543 0.5981 0.165 Uiso 1 1 calc R
C12B C 0.157(3) 1.008(3) 0.5378(9) 0.091(6) Uani 1 1 d .
H12B H 0.0946 0.9069 0.5395 0.137 Uiso 1 1 calc R
C13B C 0.198(2) 1.339(2) 0.6144(8) 0.078(5) Uani 1 1 d .
O14B O 0.2893(14) 1.4727(13) 0.6141(5) 0.064(3) Uani 1 1 d .
O15B O 0.087(2) 1.2778(15) 0.6470(9) 0.130(7) Uani 1 1 d .
C1C C 0.497(4) 0.510(3) 0.4072(14) 0.142(11) Uani 1 1 d .
H1C1 H 0.3951 0.4427 0.4159 0.212 Uiso 1 1 calc R
H1C2 H 0.5522 0.5389 0.4437 0.212 Uiso 1 1 calc R
H1C3 H 0.5344 0.4636 0.3815 0.212 Uiso 1 1 calc R
O2C O 0.5097(16) 0.6368(15) 0.3786(5) 0.068(3) Uani 1 1 d .
C1D C 0.486(4) 0.510(4) 0.2400(15) 0.151(12) Uiso 1 1 d .
H1D1 H 0.4851 0.5298 0.1982 0.226 Uiso 1 1 calc R
H1D2 H 0.4917 0.4220 0.2450 0.226 Uiso 1 1 calc R
H1D3 H 0.5705 0.5914 0.2584 0.226 Uiso 1 1 calc R
O2D O 0.3650(13) 0.4928(16) 0.2653(5) 0.069(3) Uani 1 1 d .
O15A O -0.4731(12) 0.7132(13) 0.0313(5) 0.060(3) Uani 1 1 d .
C1 C -0.145(9) 0.847(8) 0.660(3) 0.07(2) Uiso 0.20 1 d PD
O2 O -0.176(7) 1.057(4) 0.6997(19) 0.139(19) Uani 0.40 1 d P
O3 O -0.247(7) 0.268(7) 0.322(3) 0.080(16) Uiso 0.20 1 d PD
C10 C -0.319(8) 0.340(8) 0.303(4) 0.06(2) Uiso 0.20 1 d PD
O1 O -0.169(5) 0.764(5) 0.6094(18) 0.057(12) Uiso 0.20 1 d PD
O5 O -0.275(7) 1.174(7) 0.779(3) 0.123(18) Uiso 0.30 1 d P

loop_
_atom_site_aniso_label
_atom_site_aniso_U_11
_atom_site_aniso_U_22
_atom_site_aniso_U_33
_atom_site_aniso_U_23
_atom_site_aniso_U_13
_atom_site_aniso_U_12
Co1 0.0571(14) 0.0563(13) 0.0382(8) 0.0056(8) 0.0057(8) 0.0230(9)
N1A 0.045(7) 0.083(9) 0.042(7) 0.013(6) 0.011(5) 0.021(7)
C2A 0.044(9) 0.095(13) 0.076(11) 0.007(10) -0.005(8) 0.019(9)
C3A 0.043(9) 0.116(15) 0.062(9) 0.035(10) 0.006(7) 0.022(10)
C4A 0.053(10) 0.087(12) 0.065(10) 0.013(9) 0.013(8) 0.035(9)
C5A 0.076(15) 0.23(4) 0.113(18) 0.11(2) 0.030(14) 0.061(19)
C6A 0.076(16) 0.20(3) 0.14(2) 0.13(2) 0.038(14) 0.048(17)
C7A 0.038(8) 0.101(12) 0.046(7) 0.009(8) 0.000(6) 0.029(8)
C10A 0.042(8) 0.098(13) 0.061(9) 0.023(9) 0.002(7) 0.022(9)
C11A 0.037(10) 0.123(19) 0.14(2) 0.037(16) -0.014(11) 0.027(11)
C13A 0.067(12) 0.107(15) 0.074(11) 0.027(10) 0.013(9) 0.054(12)
O14A 0.060(8) 0.149(15) 0.155(14) 0.091(13) 0.000(8) 0.026(9)
N1B 0.074(9) 0.047(7) 0.046(7) 0.013(6) 0.004(6) 0.024(7)
C2B 0.075(12) 0.075(13) 0.075(11) 0.000(9) 0.000(9) 0.038(10)
C3B 0.083(13) 0.083(14) 0.083(13) 0.000(11) 0.000(10) 0.042(11)
C4B 0.079(11) 0.055(10) 0.041(8) 0.011(6) 0.011(7) 0.024(8)
C5B 0.096(13) 0.067(11) 0.058(9) 0.010(8) 0.024(9) 0.025(10)
C6B 0.120(16) 0.054(9) 0.058(9) 0.003(8) 0.029(10) 0.034(11)
C7B 0.084(12) 0.048(9) 0.063(9) 0.011(7) 0.010(8) 0.026(9)
C8B 0.14(2) 0.056(11) 0.099(16) 0.009(10) 0.054(15) 0.031(12)
C9B 0.131(19) 0.061(12) 0.071(12) -0.001(9) 0.038(12) 0.033(12)
C10B 0.082(12) 0.058(10) 0.070(10) -0.003(8) 0.021(9) 0.033(9)
C11B 0.110(19) 0.110(19) 0.110(17) 0.000(14) 0.000(14) 0.055(16)
C12B 0.091(14) 0.091(14) 0.091(13) 0.000(11) 0.000(11) 0.046(12)
C13B 0.101(15) 0.074(13) 0.067(11) 0.005(9) 0.022(10) 0.049(12)
O14B 0.084(8) 0.060(8) 0.046(6) -0.002(5) 0.005(5) 0.033(7)
O15B 0.160(16) 0.053(7) 0.157(13) 0.018(8) 0.095(13) 0.038(9)
C1C 0.14(2) 0.103(19) 0.17(3) 0.008(18) -0.06(2) 0.052(18)
O2C 0.098(9) 0.069(8) 0.048(6) 0.004(5) -0.006(6) 0.050(7)
O2D 0.059(7) 0.098(9) 0.051(6) -0.018(6) 0.005(5) 0.041(7)
O15A 0.046(7) 0.073(7) 0.052(6) 0.011(5) 0.001(5) 0.023(6)
O2 0.21(5) 0.06(2) 0.12(3) 0.02(2) 0.02(3) 0.04(3)

loop_
_atom_type_symbol
_atom_type_description
_atom_type_scat_dispersion_real
_atom_type_scat_dispersion_imag
_atom_type_scat_source
C C 0.0033 0.0000 'International Tables Vol C Tables 4.2.6.8 and 6.1.1.4'
H H 0.0000 0.0000 'International Tables Vol C Tables 4.2.6.8 and 6.1.1.4'
N N 0.0061 0.0000 'International Tables Vol C Tables 4.2.6.8 and 6.1.1.4'
O O 0.0106 0.0000 'International Tables Vol C Tables 4.2.6.8 and 6.1.1.4'
Co Co 0.3494 0.0000 'International Tables Vol C Tables 4.2.6.8 and 6.1.1.4'

loop_
_geom_angle_atom_site_label_1
_geom_angle_atom_site_label_2
_geom_angle_atom_site_label_3
_geom_angle
_geom_angle_site_symmetry_1
_geom_angle_site_symmetry_3
O15A Co1 O14B 179.1(5) 3_455 2_774
O15A Co1 O2C 92.0(5) 3_455 .
O14B Co1 O2C 87.2(5) 2_774 .
O15A Co1 N1B 89.8(4) 3_455 .
O14B Co1 N1B 90.5(4) 2_774 .
O2C Co1 N1B 88.3(4) . .
O15A Co1 O2D 87.8(5) 3_455 .
O14B Co1 O2D 91.9(5) 2_774 .
O2C Co1 O2D 90.2(5) . .
N1B Co1 O2D 177.1(5) . .
O15A Co1 N1A 91.9(5) 3_455 .
O14B Co1 N1A 89.0(5) 2_774 .
O2C Co1 N1A 176.2(6) . .
N1B Co1 N1A 92.0(4) . .
O2D Co1 N1A 89.6(5) . .
C6A N1A C2A 112.2(16) . .
C6A N1A Co1 123.2(13) . .
C2A N1A Co1 124.5(11) . .
C3A C2A N1A 128.1(17) . .
C2A C3A C4A 119.3(15) . .
C5A C4A C3A 114.4(19) . .
C5A C4A C7A 124.2(18) . .
C3A C4A C7A 121.4(15) . .
C4A C5A C6A 122(2) . .
N1A C6A C5A 123.2(19) . .
C8A C7A C12A 117.2(19) . .
C8A C7A C4A 120(2) . .
C12A C7A C4A 122.5(14) . .
C7A C8A C9A 119(3) . .
C8A C9A C10A 122(3) . .
C11A C10A C9A 116(2) . .
C11A C10A C13A 123.2(15) . .
C9A C10A C13A 120.5(19) . .
C10A C11A C12A 125.7(18) . .
C11A C12A C7A 119.5(13) . .
O15A C13A O14A 127.3(6) . .
O15A C13A C10A 115.4(10) . .
O14A C13A C10A 116.9(7) . .
C6B N1B C2B 113.8(13) . .
C6B N1B Co1 122.3(9) . .
C2B N1B Co1 123.7(10) . .
N1B C2B C3B 123.6(17) . .
C2B C3B C4B 122(2) . .
C5B C4B C3B 112.7(17) . .
C5B C4B C7B 122.7(14) . .
C3B C4B C7B 124.6(16) . .
C4B C5B C6B 123.3(15) . .
N1B C6B C5B 123.9(15) . .
C8B C7B C12B 117.4(19) . .
C8B C7B C4B 120.6(16) . .
C12B C7B C4B 122.0(16) . .
C7B C8B C9B 121(2) . .
C10B C9B C8B 123(2) . .
C9B C10B C11B 117.2(19) . .
C9B C10B C13B 123.0(18) . .
C11B C10B C13B 119.8(18) . .
C12B C11B C10B 120(2) . .
C11B C12B C7B 122(2) . .
O14B C13B O15B 125.5(17) . .
O14B C13B C10B 117.0(16) . .
O15B C13B C10B 117.5(18) . .
C13B O14B Co1 131.1(12) . 3_575
C1C O2C Co1 126.8(15) . .
C1D O2D Co1 124.7(18) . .
C13A O15A Co1 130.4(8) . 2_564

loop_
_geom_bond_atom_site_label_1
_geom_bond_atom_site_label_2
_geom_bond_distance
_geom_bond_site_symmetry_2
Co1 O15A 2.064(12) 3_455
Co1 O14B 2.072(12) 2_774
Co1 O2C 2.128(13) .
Co1 N1B 2.131(9) .
Co1 O2D 2.132(12) .
Co1 N1A 2.142(14) .
N1A C6A 1.32(3) .
N1A C2A 1.32(2) .
C2A C3A 1.29(2) .
C3A C4A 1.39(2) .
C4A C5A 1.32(3) .
C4A C7A 1.48(2) .
C5A C6A 1.37(4) .
C7A C8A 1.39(4) .
C7A C12A 1.409(17) .
C8A C9A 1.41(4) .
C9A C10A 1.42(3) .
C10A C11A 1.30(3) .
C10A C13A 1.530(19) .
C11A C12A 1.38(2) .
C13A O15A 1.248(14) .
C13A O14A 1.2773 .
N1B C6B 1.318(18) .
N1B C2B 1.34(2) .
C2B C3B 1.36(3) .
C3B C4B 1.37(2) .
C4B C5B 1.35(2) .
C4B C7B 1.46(2) .
C5B C6B 1.36(3) .
C7B C8B 1.34(3) .
C7B C12B 1.40(3) .
C8B C9B 1.40(3) .
C9B C10B 1.34(3) .
C10B C11B 1.40(3) .
C10B C13B 1.50(2) .
C11B C12B 1.37(3) .
C13B O14B 1.27(2) .
C13B O15B 1.27(2) .
O14B Co1 2.072(12) 3_575
C1C O2C 1.45(3) .
C1D O2D 1.35(4) .
O15A Co1 2.064(12) 2_564
C1 O1 1.396(11) .
O3 C10 1.406(11) .
